data_7129791
loop_
_publ_author_name
'Shephard, Angus'
'Daniels, Daisy'
'Deacon, Glen B.'
'Guo, Zhifang'
'Jaroschik, Florian'
'Junk, Peter Courtney'

_publ_section_title
;
 Selective carbon-phosphorus bond cleavage: expanding the toolbox for
 accessing bulky divalent lanthanoid sandwich complexes
;
_journal_name_full 'Chemical Communications'
_journal_paper_doi 10.1039/D2CC00698G
_journal_year 2022
_chemical_formula_moiety 'C70 H50 Eu, 2(C7 H8)'
_chemical_formula_sum 'C84 H66 Eu'
_chemical_formula_weight 1227.32
_space_group_crystal_system monoclinic
_space_group_IT_number 14
_space_group_name_Hall '-P 2ybc'
_space_group_name_H-M_alt 'P 1 21/c 1'
_atom_sites_solution_hydrogens geom
_audit_creation_date 2021-06-19
_audit_creation_method
;
Olex2 1.3
(compiled 2020.07.31 svn.rc2a77460 for OlexSys, GUI svn.r6145)
;
_audit_update_record
;
2022-02-04 deposited with the CCDC.	2022-03-09 downloaded from the CCDC.
;
_cell_angle_alpha 90
_cell_angle_beta 94.90(3)
_cell_angle_gamma 90
_cell_formula_units_Z 2
_cell_length_a 10.480(2)
_cell_length_b 17.830(4)
_cell_length_c 16.380(3)
_cell_measurement_reflns_used 6700
_cell_measurement_temperature 100(2)
_cell_measurement_theta_max 28
_cell_measurement_theta_min 1
_cell_volume 3049.6(11)
_computing_cell_refinement 'XDS (Kabsch, 1993)'
_computing_data_collection 'BluIce (McPhillips, 2002)'
_computing_data_reduction 'XDS (Kabsch, 1993)'
_computing_molecular_graphics 'Olex2 1.3 (Dolomanov et al., 2009)'
_computing_publication_material 'Olex2 1.3 (Dolomanov et al., 2009)'
_computing_structure_refinement 'SHELXL 2018/3 (Sheldrick, 2015)'
_computing_structure_solution 'SHELXT 2018/2 (Sheldrick, 2018)'
_diffrn_ambient_temperature 100(2)
_diffrn_measured_fraction_theta_full 0.996
_diffrn_measured_fraction_theta_max 0.862
_diffrn_measurement_device_type 'ADSC Quantum 210r'
_diffrn_measurement_method 'Phi Scan'
_diffrn_radiation_monochromator 'Silicon Double Crystal'
_diffrn_radiation_source 'MX1 Beamline Australian Synchrotron'
_diffrn_radiation_type Synchrotron
_diffrn_radiation_wavelength 0.71073
_diffrn_reflns_av_R_equivalents 0.0387
_diffrn_reflns_av_unetI/netI 0.0208
_diffrn_reflns_Laue_measured_fraction_full 0.996
_diffrn_reflns_Laue_measured_fraction_max 0.862
_diffrn_reflns_limit_h_max 13
_diffrn_reflns_limit_h_min -13
_diffrn_reflns_limit_k_max 22
_diffrn_reflns_limit_k_min -22
_diffrn_reflns_limit_l_max 21
_diffrn_reflns_limit_l_min -21
_diffrn_reflns_number 55676
_diffrn_reflns_point_group_measured_fraction_full 0.996
_diffrn_reflns_point_group_measured_fraction_max 0.862
_diffrn_reflns_theta_full 25.242
_diffrn_reflns_theta_max 28.574
_diffrn_reflns_theta_min 1.692
_diffrn_standards_number 0
_exptl_absorpt_coefficient_mu 1.076
_exptl_absorpt_correction_type none
_exptl_crystal_colour orange
_exptl_crystal_colour_primary orange
_exptl_crystal_density_diffrn 1.337
_exptl_crystal_density_method 'not measured'
_exptl_crystal_description block
_exptl_crystal_F_000 1266
_exptl_crystal_size_max 0.05
_exptl_crystal_size_mid 0.05
_exptl_crystal_size_min 0.03
_refine_diff_density_max 0.962
_refine_diff_density_min -1.761
_refine_diff_density_rms 0.088
_refine_ls_extinction_method none
_refine_ls_goodness_of_fit_ref 1.066
_refine_ls_hydrogen_treatment constr
_refine_ls_matrix_type full
_refine_ls_number_parameters 386
_refine_ls_number_reflns 6700
_refine_ls_number_restraints 0
_refine_ls_restrained_S_all 1.066
_refine_ls_R_factor_all 0.0645
_refine_ls_R_factor_gt 0.0538
_refine_ls_shift/su_max 0.000
_refine_ls_shift/su_mean 0.000
_refine_ls_structure_factor_coef Fsqd
_refine_ls_weighting_details 'w=1/[\s^2^(Fo^2^)+(0.0764P)^2^+3.6906P] where P=(Fo^2^+2Fc^2^)/3'
_refine_ls_weighting_scheme calc
_refine_ls_wR_factor_gt 0.1387
_refine_ls_wR_factor_ref 0.1493
_reflns_Friedel_coverage 0.000
_reflns_number_gt 5619
_reflns_number_total 6700
_reflns_threshold_expression 'I > 2\s(I)'
_cod_data_source_file d2cc00698g2.cif
_cod_data_source_block 1_a_CCDC1
_cod_database_code 7129791
_shelx_shelxl_version_number 2018/3
_shelx_space_group_comment
;
The symmetry employed for this shelxl refinement is uniquely defined
by the following loop, which should always be used as a source of
symmetry information in preference to the above space-group names.
They are only intended as comments.
;
_shelx_estimated_absorpt_t_max 0.968
_shelx_estimated_absorpt_t_min 0.948
_olex2_refinement_description
;
1. Fixed Uiso
 At 1.2 times of:
  All C(H) groups
 At 1.5 times of:
  All C(H,H,H) groups
2.a Aromatic/amide H refined with riding coordinates:
 C22(H22), C13(H13), C35(H35), C25(H25), C17(H17), C21(H21), C18(H18),
 C29(H29), C11(H11), C16(H16), C7(H7), C14(H14), C15(H15), C20(H20), C34(H34),
 C31(H31), C8(H8), C28(H28), C19(H19), C26(H26), C10(H10), C27(H27), C9(H9),
 C33(H33), C32(H32), C39(H39), C40(H40), C42(H42), C38(H38), C41(H41)
2.b Idealised Me refined as rotating group:
 C36(H36A,H36B,H36C)
;
_olex2_submission_special_instructions 'No special instructions were received'

loop_
_space_group_symop_operation_xyz
'x, y, z'
'-x, y+1/2, -z+1/2'
'-x, -y, -z'
'x, -y-1/2, z-1/2'

loop_
_atom_site_label
_atom_site_type_symbol
_atom_site_fract_x
_atom_site_fract_y
_atom_site_fract_z
_atom_site_U_iso_or_equiv
_atom_site_adp_type
_atom_site_occupancy
_atom_site_site_symmetry_order
_atom_site_calc_flag
_atom_site_refinement_flags_posn
_atom_site_refinement_flags_adp
_atom_site_refinement_flags_occupancy
_atom_site_disorder_assembly
_atom_site_disorder_group
Eu1 Eu 1.000000 0.500000 0.500000 0.06557(14) Uani 1 2 d S . P . .
C4 C 0.8443(3) 0.38762(14) 0.55133(16) 0.0287(5) Uani 1 1 d . . . . .
C3 C 0.7791(3) 0.41427(14) 0.47725(15) 0.0283(5) Uani 1 1 d . . . . .
C2 C 0.7348(3) 0.48842(14) 0.49114(16) 0.0280(5) Uani 1 1 d . . . . .
C1 C 0.7712(3) 0.50680(13) 0.57434(17) 0.0276(5) Uani 1 1 d . . . . .
C23 C 0.7665(3) 0.37448(14) 0.39723(15) 0.0285(5) Uani 1 1 d . . . . .
C12 C 0.6626(3) 0.53734(14) 0.42975(16) 0.0284(5) Uani 1 1 d . . . . .
C6 C 0.7498(3) 0.57890(14) 0.61610(16) 0.0299(5) Uani 1 1 d . . . . .
C22 C 0.8746(3) 0.34611(14) 0.36313(16) 0.0303(5) Uani 1 1 d . . . . .
H22 H 0.955413 0.347905 0.394080 0.036 Uiso 1 1 calc R U . . .
C24 C 0.9137(3) 0.31537(14) 0.56124(15) 0.0290(5) Uani 1 1 d . . . . .
C30 C 0.8987(3) 0.44073(14) 0.69709(16) 0.0307(5) Uani 1 1 d . . . . .
C5 C 0.8396(3) 0.44493(14) 0.61163(15) 0.0283(5) Uani 1 1 d . . . . .
C13 C 0.5551(3) 0.57736(14) 0.45059(16) 0.0301(5) Uani 1 1 d . . . . .
H13 H 0.528356 0.572991 0.504357 0.036 Uiso 1 1 calc R U . . .
C35 C 0.9794(3) 0.49728(14) 0.73054(17) 0.0310(6) Uani 1 1 d . . . . .
H35 H 0.993686 0.540504 0.698649 0.037 Uiso 1 1 calc R U . . .
C25 C 0.8570(3) 0.24805(15) 0.53334(16) 0.0332(6) Uani 1 1 d . . . . .
H25 H 0.771101 0.247940 0.509463 0.040 Uiso 1 1 calc R U . . .
C17 C 0.6991(3) 0.54528(15) 0.35002(16) 0.0319(5) Uani 1 1 d . . . . .
H17 H 0.771706 0.518751 0.334310 0.038 Uiso 1 1 calc R U . . .
C21 C 0.8659(3) 0.31536(15) 0.28483(17) 0.0350(6) Uani 1 1 d . . . . .
H21 H 0.940805 0.297701 0.262154 0.042 Uiso 1 1 calc R U . . .
C18 C 0.6484(3) 0.36762(16) 0.35186(17) 0.0347(6) Uani 1 1 d . . . . .
H18 H 0.572997 0.384950 0.374153 0.042 Uiso 1 1 calc R U . . .
C29 C 1.0400(3) 0.31321(16) 0.59582(16) 0.0346(6) Uani 1 1 d . . . . .
H29 H 1.079810 0.358189 0.615993 0.042 Uiso 1 1 calc R U . . .
C11 C 0.7780(3) 0.64742(15) 0.58018(18) 0.0345(6) Uani 1 1 d . . . . .
H11 H 0.804080 0.647954 0.526033 0.041 Uiso 1 1 calc R U . . .
C16 C 0.6312(3) 0.59116(16) 0.29362(17) 0.0365(6) Uani 1 1 d . . . . .
H16 H 0.657397 0.595658 0.239729 0.044 Uiso 1 1 calc R U . . .
C7 C 0.7084(3) 0.58031(16) 0.69546(17) 0.0349(6) Uani 1 1 d . . . . .
H7 H 0.685380 0.534836 0.720653 0.042 Uiso 1 1 calc R U . . .
C14 C 0.4870(3) 0.62322(15) 0.39413(18) 0.0349(6) Uani 1 1 d . . . . .
H14 H 0.414099 0.649725 0.409364 0.042 Uiso 1 1 calc R U . . .
C15 C 0.5251(3) 0.63059(16) 0.31533(18) 0.0381(6) Uani 1 1 d . . . . .
H15 H 0.478946 0.662319 0.276688 0.046 Uiso 1 1 calc R U . . .
C20 C 0.7487(3) 0.31050(16) 0.24013(17) 0.0391(6) Uani 1 1 d . . . . .
H20 H 0.742521 0.290068 0.186372 0.047 Uiso 1 1 calc R U . . .
C34 C 1.0391(3) 0.49181(16) 0.80918(19) 0.0387(7) Uani 1 1 d . . . . .
H34 H 1.093807 0.530902 0.830576 0.046 Uiso 1 1 calc R U . . .
C31 C 0.8783(3) 0.37834(16) 0.74607(17) 0.0392(6) Uani 1 1 d . . . . .
H31 H 0.823162 0.339296 0.725173 0.047 Uiso 1 1 calc R U . . .
C8 C 0.7008(3) 0.64753(19) 0.73725(19) 0.0439(7) Uani 1 1 d . . . . .
H8 H 0.674443 0.647536 0.791329 0.053 Uiso 1 1 calc R U . . .
C28 C 1.1090(3) 0.24626(18) 0.60133(19) 0.0439(7) Uani 1 1 d . . . . .
H28 H 1.195508 0.246111 0.624042 0.053 Uiso 1 1 calc R U . . .
C19 C 0.6401(3) 0.33552(18) 0.27400(18) 0.0414(7) Uani 1 1 d . . . . .
H19 H 0.558937 0.330804 0.243891 0.050 Uiso 1 1 calc R U . . .
C26 C 0.9259(3) 0.18105(16) 0.54044(18) 0.0417(7) Uani 1 1 d . . . . .
H26 H 0.885930 0.135522 0.522149 0.050 Uiso 1 1 calc R U . . .
C10 C 0.7688(3) 0.71457(16) 0.6219(2) 0.0435(7) Uani 1 1 d . . . . .
H10 H 0.788290 0.760545 0.596433 0.052 Uiso 1 1 calc R U . . .
C27 C 1.0517(4) 0.18019(17) 0.57380(19) 0.0460(8) Uani 1 1 d . . . . .
H27 H 1.098250 0.134450 0.577735 0.055 Uiso 1 1 calc R U . . .
C9 C 0.7309(3) 0.71441(18) 0.7013(2) 0.0485(8) Uani 1 1 d . . . . .
H9 H 0.725900 0.760168 0.730538 0.058 Uiso 1 1 calc R U . . .
C33 C 1.0189(4) 0.42913(18) 0.85653(19) 0.0490(8) Uani 1 1 d . . . . .
H33 H 1.060217 0.424800 0.910237 0.059 Uiso 1 1 calc R U . . .
C32 C 0.9378(4) 0.37282(18) 0.82489(19) 0.0498(8) Uani 1 1 d . . . . .
H32 H 0.922883 0.330107 0.857411 0.060 Uiso 1 1 calc R U . . .
C39 C 0.4754(5) 0.8370(3) 0.4460(3) 0.0678(11) Uani 1 1 d . . . . .
H39 H 0.502737 0.817785 0.396259 0.081 Uiso 1 1 calc R U . . .
C40 C 0.5012(4) 0.8013(3) 0.5157(3) 0.0685(12) Uani 1 1 d . . . . .
H40 H 0.547311 0.755442 0.514973 0.082 Uiso 1 1 calc R U . . .
C42 C 0.3968(5) 0.8888(3) 0.5887(3) 0.0758(13) Uani 1 1 d . . . . .
H42 H 0.368445 0.904037 0.639720 0.091 Uiso 1 1 calc R U . . .
C38 C 0.4014(5) 0.9092(4) 0.4473(3) 0.0895(17) Uani 1 1 d . . . . .
H38 H 0.381395 0.937538 0.398854 0.107 Uiso 1 1 calc R U . . .
C37 C 0.3627(5) 0.9331(3) 0.5241(4) 0.0777(13) Uani 1 1 d . . . . .
C41 C 0.4651(6) 0.8268(3) 0.5895(3) 0.0831(14) Uani 1 1 d . . . . .
H41 H 0.488429 0.800659 0.639067 0.100 Uiso 1 1 calc R U . . .
C36 C 0.2869(7) 1.0011(3) 0.5257(7) 0.130(4) Uani 1 1 d . . . . .
H36A H 0.206419 0.994407 0.491398 0.196 Uiso 1 1 calc R U . . .
H36B H 0.334855 1.043044 0.504667 0.196 Uiso 1 1 calc R U . . .
H36C H 0.268212 1.011776 0.582158 0.196 Uiso 1 1 calc R U . . .

loop_
_atom_site_aniso_label
_atom_site_aniso_U_11
_atom_site_aniso_U_22
_atom_site_aniso_U_33
_atom_site_aniso_U_23
_atom_site_aniso_U_13
_atom_site_aniso_U_12
Eu1 0.04000(17) 0.0765(2) 0.0827(2) 0.01101(15) 0.01959(15) -0.01775(12)
C4 0.0316(13) 0.0240(12) 0.0304(12) 0.0000(10) 0.0033(10) -0.0014(10)
C3 0.0314(13) 0.0257(12) 0.0280(12) -0.0022(9) 0.0042(10) -0.0005(10)
C2 0.0303(13) 0.0262(12) 0.0281(12) -0.0013(9) 0.0057(11) 0.0004(9)
C1 0.0301(13) 0.0246(12) 0.0288(12) 0.0002(9) 0.0055(11) -0.0011(9)
C23 0.0356(13) 0.0220(11) 0.0285(12) -0.0014(9) 0.0055(10) -0.0007(10)
C12 0.0321(13) 0.0225(12) 0.0307(12) 0.0000(9) 0.0032(10) -0.0021(9)
C6 0.0302(13) 0.0279(12) 0.0316(12) -0.0023(10) 0.0026(11) 0.0014(10)
C22 0.0335(13) 0.0237(12) 0.0343(13) -0.0002(10) 0.0058(11) 0.0006(10)
C24 0.0372(14) 0.0237(12) 0.0268(11) 0.0018(9) 0.0075(10) -0.0002(10)
C30 0.0393(14) 0.0243(12) 0.0292(12) 0.0006(10) 0.0064(11) 0.0006(10)
C5 0.0342(13) 0.0232(11) 0.0277(12) 0.0003(9) 0.0040(10) -0.0012(10)
C13 0.0336(13) 0.0251(12) 0.0322(12) 0.0002(10) 0.0058(11) -0.0013(10)
C35 0.0380(15) 0.0268(13) 0.0285(12) -0.0002(9) 0.0047(12) -0.0009(10)
C25 0.0415(15) 0.0282(13) 0.0306(12) -0.0001(10) 0.0072(11) -0.0021(11)
C17 0.0353(14) 0.0299(13) 0.0311(12) 0.0001(10) 0.0059(11) 0.0006(10)
C21 0.0439(16) 0.0252(12) 0.0371(14) -0.0022(10) 0.0110(12) 0.0037(11)
C18 0.0356(14) 0.0361(14) 0.0326(13) -0.0041(11) 0.0041(11) 0.0028(11)
C29 0.0415(15) 0.0307(13) 0.0313(13) 0.0028(10) 0.0007(12) 0.0005(11)
C11 0.0358(14) 0.0289(13) 0.0387(14) -0.0024(11) 0.0022(12) 0.0016(10)
C16 0.0472(16) 0.0320(14) 0.0304(13) 0.0034(11) 0.0044(12) -0.0024(12)
C7 0.0350(14) 0.0365(14) 0.0333(13) -0.0043(11) 0.0031(11) 0.0040(11)
C14 0.0340(14) 0.0278(13) 0.0430(15) -0.0002(11) 0.0043(12) 0.0013(10)
C15 0.0443(16) 0.0312(14) 0.0380(14) 0.0064(11) -0.0011(13) 0.0026(12)
C20 0.0535(18) 0.0340(14) 0.0300(13) -0.0074(11) 0.0051(13) 0.0047(12)
C34 0.0451(18) 0.0357(15) 0.0346(14) -0.0039(11) 0.0005(13) -0.0035(12)
C31 0.0587(19) 0.0279(13) 0.0311(13) 0.0000(11) 0.0037(13) -0.0055(12)
C8 0.0430(17) 0.0507(18) 0.0374(15) -0.0150(13) 0.0006(13) 0.0126(13)
C28 0.0472(18) 0.0450(17) 0.0386(15) 0.0054(13) -0.0007(13) 0.0120(14)
C19 0.0416(16) 0.0442(16) 0.0374(14) -0.0094(12) -0.0024(13) 0.0023(13)
C26 0.065(2) 0.0238(13) 0.0369(14) -0.0003(11) 0.0093(14) -0.0004(13)
C10 0.0476(17) 0.0252(13) 0.0560(18) -0.0043(12) -0.0051(15) 0.0034(12)
C27 0.064(2) 0.0335(15) 0.0403(15) 0.0033(12) 0.0033(15) 0.0163(14)
C9 0.0548(19) 0.0357(16) 0.0529(18) -0.0183(14) -0.0085(15) 0.0121(14)
C33 0.073(2) 0.0410(17) 0.0307(14) 0.0001(12) -0.0073(15) -0.0007(15)
C32 0.083(3) 0.0324(15) 0.0331(14) 0.0058(12) 0.0014(16) -0.0071(15)
C39 0.069(3) 0.079(3) 0.057(2) -0.008(2) 0.006(2) -0.014(2)
C40 0.064(3) 0.073(3) 0.066(3) -0.009(2) -0.006(2) -0.0036(19)
C42 0.082(3) 0.072(3) 0.069(3) 0.013(2) -0.017(2) -0.007(2)
C38 0.065(3) 0.130(5) 0.070(3) 0.021(3) -0.019(2) -0.024(3)
C37 0.062(3) 0.061(3) 0.107(4) 0.002(3) -0.009(3) 0.002(2)
C41 0.104(4) 0.078(3) 0.065(3) -0.009(2) -0.005(3) 0.010(3)
C36 0.071(4) 0.053(3) 0.255(12) -0.003(4) -0.054(6) -0.001(2)

loop_
_atom_type_symbol
_atom_type_description
_atom_type_scat_dispersion_real
_atom_type_scat_dispersion_imag
_atom_type_scat_source
C C 0.0033 0.0016 'International Tables Vol C Tables 4.2.6.8 and 6.1.1.4'
H H 0.0000 0.0000 'International Tables Vol C Tables 4.2.6.8 and 6.1.1.4'
Eu Eu -0.1578 3.6682 'International Tables Vol C Tables 4.2.6.8 and 6.1.1.4'

loop_
_geom_angle_atom_site_label_1
_geom_angle_atom_site_label_2
_geom_angle_atom_site_label_3
_geom_angle
_geom_angle_site_symmetry_1
_geom_angle_site_symmetry_3
_geom_angle_publ_flag
C4 Eu1 C4 180.0 3_766 . ?
C4 Eu1 C3 150.21(8) . 3_766 ?
C4 Eu1 C3 29.79(8) . . ?
C4 Eu1 C3 29.79(8) 3_766 3_766 ?
C4 Eu1 C3 150.21(8) 3_766 . ?
C4 Eu1 C2 49.25(8) . . ?
C4 Eu1 C2 130.75(8) . 3_766 ?
C4 Eu1 C2 49.25(8) 3_766 3_766 ?
C4 Eu1 C2 130.75(8) 3_766 . ?
C4 Eu1 C1 130.96(7) . 3_766 ?
C4 Eu1 C1 49.04(7) 3_766 3_766 ?
C4 Eu1 C1 130.96(7) 3_766 . ?
C4 Eu1 C1 49.04(7) . . ?
C4 Eu1 C5 150.12(7) 3_766 . ?
C4 Eu1 C5 29.88(7) . . ?
C4 Eu1 C5 150.12(7) . 3_766 ?
C4 Eu1 C5 29.88(7) 3_766 3_766 ?
C3 Eu1 C3 180.0 3_766 . ?
C3 Eu1 C2 29.77(7) 3_766 3_766 ?
C3 Eu1 C2 150.23(7) . 3_766 ?
C3 Eu1 C2 150.23(7) 3_766 . ?
C3 Eu1 C2 29.77(7) . . ?
C3 Eu1 C1 131.14(7) 3_766 . ?
C3 Eu1 C1 131.14(7) . 3_766 ?
C3 Eu1 C1 48.86(7) . . ?
C3 Eu1 C1 48.86(7) 3_766 3_766 ?
C2 Eu1 C2 180.0 . 3_766 ?
C2 Eu1 C1 29.62(8) 3_766 3_766 ?
C2 Eu1 C1 150.37(8) . 3_766 ?
C2 Eu1 C1 150.38(8) 3_766 . ?
C2 Eu1 C1 29.63(8) . . ?
C1 Eu1 C1 180.00(9) . 3_766 ?
C5 Eu1 C3 130.86(8) 3_766 . ?
C5 Eu1 C3 49.14(8) . . ?
C5 Eu1 C3 130.86(8) . 3_766 ?
C5 Eu1 C3 49.15(8) 3_766 3_766 ?
C5 Eu1 C2 49.21(8) . . ?
C5 Eu1 C2 130.79(8) . 3_766 ?
C5 Eu1 C2 130.79(8) 3_766 . ?
C5 Eu1 C2 49.21(8) 3_766 3_766 ?
C5 Eu1 C1 29.74(7) . . ?
C5 Eu1 C1 29.73(7) 3_766 3_766 ?
C5 Eu1 C1 150.26(7) 3_766 . ?
C5 Eu1 C1 150.26(7) . 3_766 ?
C5 Eu1 C5 180.00(7) . 3_766 ?
C3 C4 Eu1 75.58(15) . . ?
C3 C4 C24 125.4(2) . . ?
C3 C4 C5 108.0(2) . . ?
C24 C4 Eu1 111.52(17) . . ?
C5 C4 Eu1 75.34(15) . . ?
C5 C4 C24 126.4(2) . . ?
C4 C3 Eu1 74.63(15) . . ?
C4 C3 C2 108.2(2) . . ?
C4 C3 C23 126.4(2) . . ?
C2 C3 Eu1 75.34(16) . . ?
C2 C3 C23 125.3(2) . . ?
C23 C3 Eu1 113.08(17) . . ?
C3 C2 Eu1 74.89(16) . . ?
C3 C2 C12 126.1(2) . . ?
C1 C2 Eu1 75.37(17) . . ?
C1 C2 C3 107.6(2) . . ?
C1 C2 C12 126.3(2) . . ?
C12 C2 Eu1 116.12(17) . . ?
C2 C1 Eu1 75.01(16) . . ?
C2 C1 C6 127.1(2) . . ?
C2 C1 C5 108.5(2) . . ?
C6 C1 Eu1 114.19(17) . . ?
C5 C1 Eu1 74.53(15) . . ?
C5 C1 C6 124.4(2) . . ?
C22 C23 C3 120.7(2) . . ?
C18 C23 C3 121.4(2) . . ?
C18 C23 C22 117.9(2) . . ?
C13 C12 C2 120.5(2) . . ?
C17 C12 C2 121.8(2) . . ?
C17 C12 C13 117.7(2) . . ?
C11 C6 C1 121.2(2) . . ?
C11 C6 C7 117.8(2) . . ?
C7 C6 C1 120.9(2) . . ?
C23 C22 H22 119.4 . . ?
C21 C22 C23 121.3(3) . . ?
C21 C22 H22 119.4 . . ?
C25 C24 C4 121.3(3) . . ?
C29 C24 C4 120.6(2) . . ?
C29 C24 C25 118.1(2) . . ?
C35 C30 C5 121.6(2) . . ?
C35 C30 C31 117.8(2) . . ?
C31 C30 C5 120.6(2) . . ?
C4 C5 Eu1 74.78(15) . . ?
C4 C5 C30 125.5(2) . . ?
C1 C5 Eu1 75.73(15) . . ?
C1 C5 C4 107.7(2) . . ?
C1 C5 C30 126.7(2) . . ?
C30 C5 Eu1 114.38(17) . . ?
C12 C13 H13 119.4 . . ?
C14 C13 C12 121.1(3) . . ?
C14 C13 H13 119.4 . . ?
C30 C35 H35 119.2 . . ?
C34 C35 C30 121.6(2) . . ?
C34 C35 H35 119.2 . . ?
C24 C25 H25 119.8 . . ?
C26 C25 C24 120.3(3) . . ?
C26 C25 H25 119.8 . . ?
C12 C17 H17 119.4 . . ?
C16 C17 C12 121.1(3) . . ?
C16 C17 H17 119.4 . . ?
C22 C21 H21 120.0 . . ?
C20 C21 C22 120.0(3) . . ?
C20 C21 H21 120.0 . . ?
C23 C18 H18 119.8 . . ?
C23 C18 C19 120.5(3) . . ?
C19 C18 H18 119.8 . . ?
C24 C29 H29 119.4 . . ?
C28 C29 C24 121.2(3) . . ?
C28 C29 H29 119.4 . . ?
C6 C11 H11 119.3 . . ?
C10 C11 C6 121.4(3) . . ?
C10 C11 H11 119.3 . . ?
C17 C16 H16 119.8 . . ?
C17 C16 C15 120.4(3) . . ?
C15 C16 H16 119.8 . . ?
C6 C7 H7 119.8 . . ?
C8 C7 C6 120.5(3) . . ?
C8 C7 H7 119.8 . . ?
C13 C14 H14 119.9 . . ?
C13 C14 C15 120.2(3) . . ?
C15 C14 H14 119.9 . . ?
C16 C15 C14 119.4(3) . . ?
C16 C15 H15 120.3 . . ?
C14 C15 H15 120.3 . . ?
C21 C20 H20 120.2 . . ?
C21 C20 C19 119.6(3) . . ?
C19 C20 H20 120.2 . . ?
C35 C34 H34 120.1 . . ?
C35 C34 C33 119.8(3) . . ?
C33 C34 H34 120.1 . . ?
C30 C31 H31 119.6 . . ?
C32 C31 C30 120.8(3) . . ?
C32 C31 H31 119.6 . . ?
C7 C8 H8 119.6 . . ?
C9 C8 C7 120.8(3) . . ?
C9 C8 H8 119.6 . . ?
C29 C28 H28 120.0 . . ?
C27 C28 C29 120.0(3) . . ?
C27 C28 H28 120.0 . . ?
C18 C19 H19 119.6 . . ?
C20 C19 C18 120.7(3) . . ?
C20 C19 H19 119.6 . . ?
C25 C26 H26 119.6 . . ?
C27 C26 C25 120.7(3) . . ?
C27 C26 H26 119.6 . . ?
C11 C10 H10 120.1 . . ?
C11 C10 C9 119.8(3) . . ?
C9 C10 H10 120.1 . . ?
C28 C27 C26 119.6(3) . . ?
C28 C27 H27 120.2 . . ?
C26 C27 H27 120.2 . . ?
C8 C9 C10 119.7(3) . . ?
C8 C9 H9 120.2 . . ?
C10 C9 H9 120.2 . . ?
C34 C33 H33 120.2 . . ?
C32 C33 C34 119.5(3) . . ?
C32 C33 H33 120.2 . . ?
C31 C32 H32 119.7 . . ?
C33 C32 C31 120.5(3) . . ?
C33 C32 H32 119.7 . . ?
C40 C39 H39 121.0 . . ?
C40 C39 C38 118.0(5) . . ?
C38 C39 H39 121.0 . . ?
C39 C40 H40 118.3 . . ?
C39 C40 C41 123.5(5) . . ?
C41 C40 H40 118.3 . . ?
C37 C42 H42 116.3 . . ?
C41 C42 H42 116.3 . . ?
C41 C42 C37 127.5(6) . . ?
C39 C38 H38 121.4 . . ?
C37 C38 C39 117.2(4) . . ?
C37 C38 H38 121.4 . . ?
C42 C37 C38 116.4(5) . . ?
C42 C37 C36 125.8(7) . . ?
C38 C37 C36 117.8(7) . . ?
C40 C41 H41 121.3 . . ?
C42 C41 C40 117.4(5) . . ?
C42 C41 H41 121.3 . . ?
C37 C36 H36A 109.5 . . ?
C37 C36 H36B 109.5 . . ?
C37 C36 H36C 109.5 . . ?
H36A C36 H36B 109.5 . . ?
H36A C36 H36C 109.5 . . ?
H36B C36 H36C 109.5 . . ?

loop_
_geom_bond_atom_site_label_1
_geom_bond_atom_site_label_2
_geom_bond_distance
_geom_bond_site_symmetry_2
_geom_bond_publ_flag
Eu1 C4 2.760(3) 3_766 ?
Eu1 C4 2.760(3) . ?
Eu1 C3 2.773(3) . ?
Eu1 C3 2.772(3) 3_766 ?
Eu1 C2 2.778(3) 3_766 ?
Eu1 C2 2.778(3) . ?
Eu1 C1 2.783(3) . ?
Eu1 C1 2.783(3) 3_766 ?
Eu1 C5 2.768(3) 3_766 ?
Eu1 C5 2.767(3) . ?
C4 C3 1.422(4) . ?
C4 C24 1.482(4) . ?
C4 C5 1.425(3) . ?
C3 C2 1.426(3) . ?
C3 C23 1.486(3) . ?
C2 C1 1.422(4) . ?
C2 C12 1.488(4) . ?
C1 C6 1.482(3) . ?
C1 C5 1.424(4) . ?
C23 C22 1.400(4) . ?
C23 C18 1.394(4) . ?
C12 C13 1.401(4) . ?
C12 C17 1.399(4) . ?
C6 C11 1.399(4) . ?
C6 C7 1.406(4) . ?
C22 H22 0.9500 . ?
C22 C21 1.391(4) . ?
C24 C25 1.399(4) . ?
C24 C29 1.395(4) . ?
C30 C5 1.484(4) . ?
C30 C35 1.398(4) . ?
C30 C31 1.399(4) . ?
C13 H13 0.9500 . ?
C13 C14 1.386(4) . ?
C35 H35 0.9500 . ?
C35 C34 1.387(4) . ?
C25 H25 0.9500 . ?
C25 C26 1.396(4) . ?
C17 H17 0.9500 . ?
C17 C16 1.385(4) . ?
C21 H21 0.9500 . ?
C21 C20 1.379(4) . ?
C18 H18 0.9500 . ?
C18 C19 1.394(4) . ?
C29 H29 0.9500 . ?
C29 C28 1.394(4) . ?
C11 H11 0.9500 . ?
C11 C10 1.386(4) . ?
C16 H16 0.9500 . ?
C16 C15 1.387(4) . ?
C7 H7 0.9500 . ?
C7 C8 1.386(4) . ?
C14 H14 0.9500 . ?
C14 C15 1.390(4) . ?
C15 H15 0.9500 . ?
C20 H20 0.9500 . ?
C20 C19 1.382(4) . ?
C34 H34 0.9500 . ?
C34 C33 1.387(4) . ?
C31 H31 0.9500 . ?
C31 C32 1.388(4) . ?
C8 H8 0.9500 . ?
C8 C9 1.379(5) . ?
C28 H28 0.9500 . ?
C28 C27 1.381(5) . ?
C19 H19 0.9500 . ?
C26 H26 0.9500 . ?
C26 C27 1.383(5) . ?
C10 H10 0.9500 . ?
C10 C9 1.391(5) . ?
C27 H27 0.9500 . ?
C9 H9 0.9500 . ?
C33 H33 0.9500 . ?
C33 C32 1.387(5) . ?
C32 H32 0.9500 . ?
C39 H39 0.9500 . ?
C39 C40 1.315(7) . ?
C39 C38 1.503(8) . ?
C40 H40 0.9500 . ?
C40 C41 1.375(7) . ?
C42 H42 0.9500 . ?
C42 C37 1.344(7) . ?
C42 C41 1.317(7) . ?
C38 H38 0.9500 . ?
C38 C37 1.419(8) . ?
C37 C36 1.451(7) . ?
C41 H41 0.9500 . ?
C36 H36A 0.9800 . ?
C36 H36B 0.9800 . ?
C36 H36C 0.9800 . ?

loop_
_geom_torsion_atom_site_label_1
_geom_torsion_atom_site_label_2
_geom_torsion_atom_site_label_3
_geom_torsion_atom_site_label_4
_geom_torsion
_geom_torsion_site_symmetry_1
_geom_torsion_site_symmetry_2
_geom_torsion_site_symmetry_3
_geom_torsion_site_symmetry_4
_geom_torsion_publ_flag
Eu1 C4 C3 C2 -68.47(19) . . . . ?
Eu1 C4 C3 C23 107.6(3) . . . . ?
Eu1 C4 C24 C25 -136.7(2) . . . . ?
Eu1 C4 C24 C29 40.6(3) . . . . ?
Eu1 C4 C5 C1 69.21(19) . . . . ?
Eu1 C4 C5 C30 -109.4(3) . . . . ?
Eu1 C3 C2 C1 -68.9(2) . . . . ?
Eu1 C3 C2 C12 111.6(3) . . . . ?
Eu1 C3 C23 C22 35.7(3) . . . . ?
Eu1 C3 C23 C18 -140.9(2) . . . . ?
Eu1 C2 C1 C6 109.2(3) . . . . ?
Eu1 C2 C1 C5 -67.63(19) . . . . ?
Eu1 C2 C12 C13 -135.1(2) . . . . ?
Eu1 C2 C12 C17 44.7(3) . . . . ?
Eu1 C1 C6 C11 42.1(3) . . . . ?
Eu1 C1 C6 C7 -133.7(2) . . . . ?
Eu1 C1 C5 C4 -68.57(18) . . . . ?
Eu1 C1 C5 C30 110.0(3) . . . . ?
C4 C3 C2 Eu1 68.00(19) . . . . ?
C4 C3 C2 C1 -0.9(3) . . . . ?
C4 C3 C2 C12 179.6(3) . . . . ?
C4 C3 C23 C22 -51.7(4) . . . . ?
C4 C3 C23 C18 131.7(3) . . . . ?
C4 C24 C25 C26 177.5(2) . . . . ?
C4 C24 C29 C28 -176.3(3) . . . . ?
C3 C4 C24 C25 -49.5(4) . . . . ?
C3 C4 C24 C29 127.9(3) . . . . ?
C3 C4 C5 Eu1 -69.16(18) . . . . ?
C3 C4 C5 C1 0.1(3) . . . . ?
C3 C4 C5 C30 -178.5(2) . . . . ?
C3 C2 C1 Eu1 68.57(19) . . . . ?
C3 C2 C1 C6 177.8(3) . . . . ?
C3 C2 C1 C5 0.9(3) . . . . ?
C3 C2 C12 C13 135.0(3) . . . . ?
C3 C2 C12 C17 -45.2(4) . . . . ?
C3 C23 C22 C21 -173.6(2) . . . . ?
C3 C23 C18 C19 174.8(3) . . . . ?
C2 C3 C23 C22 123.7(3) . . . . ?
C2 C3 C23 C18 -52.9(4) . . . . ?
C2 C1 C6 C11 -47.0(4) . . . . ?
C2 C1 C6 C7 137.2(3) . . . . ?
C2 C1 C5 Eu1 68.0(2) . . . . ?
C2 C1 C5 C4 -0.6(3) . . . . ?
C2 C1 C5 C30 177.9(3) . . . . ?
C2 C12 C13 C14 179.9(2) . . . . ?
C2 C12 C17 C16 -179.8(3) . . . . ?
C1 C2 C12 C13 -44.5(4) . . . . ?
C1 C2 C12 C17 135.4(3) . . . . ?
C1 C6 C11 C10 -174.3(3) . . . . ?
C1 C6 C7 C8 173.6(3) . . . . ?
C23 C3 C2 Eu1 -108.1(3) . . . . ?
C23 C3 C2 C1 -177.0(3) . . . . ?
C23 C3 C2 C12 3.4(4) . . . . ?
C23 C22 C21 C20 -1.8(4) . . . . ?
C23 C18 C19 C20 -0.5(5) . . . . ?
C12 C2 C1 Eu1 -111.9(3) . . . . ?
C12 C2 C1 C6 -2.7(5) . . . . ?
C12 C2 C1 C5 -179.5(3) . . . . ?
C12 C13 C14 C15 -0.3(4) . . . . ?
C12 C17 C16 C15 0.2(4) . . . . ?
C6 C1 C5 Eu1 -109.0(3) . . . . ?
C6 C1 C5 C4 -177.6(3) . . . . ?
C6 C1 C5 C30 1.0(4) . . . . ?
C6 C11 C10 C9 0.1(5) . . . . ?
C6 C7 C8 C9 1.4(5) . . . . ?
C22 C23 C18 C19 -2.0(4) . . . . ?
C22 C21 C20 C19 -0.7(4) . . . . ?
C24 C4 C3 Eu1 -106.4(3) . . . . ?
C24 C4 C3 C2 -174.8(2) . . . . ?
C24 C4 C3 C23 1.2(4) . . . . ?
C24 C4 C5 Eu1 106.2(3) . . . . ?
C24 C4 C5 C1 175.4(3) . . . . ?
C24 C4 C5 C30 -3.2(4) . . . . ?
C24 C25 C26 C27 -1.1(4) . . . . ?
C24 C29 C28 C27 -1.3(5) . . . . ?
C30 C35 C34 C33 -0.2(5) . . . . ?
C30 C31 C32 C33 -0.1(6) . . . . ?
C5 C4 C3 Eu1 69.00(18) . . . . ?
C5 C4 C3 C2 0.5(3) . . . . ?
C5 C4 C3 C23 176.6(2) . . . . ?
C5 C4 C24 C25 136.0(3) . . . . ?
C5 C4 C24 C29 -46.7(4) . . . . ?
C5 C1 C6 C11 129.4(3) . . . . ?
C5 C1 C6 C7 -46.4(4) . . . . ?
C5 C30 C35 C34 -177.1(3) . . . . ?
C5 C30 C31 C32 177.3(3) . . . . ?
C13 C12 C17 C16 0.0(4) . . . . ?
C13 C14 C15 C16 0.5(4) . . . . ?
C35 C30 C5 Eu1 40.0(3) . . . . ?
C35 C30 C5 C4 128.3(3) . . . . ?
C35 C30 C5 C1 -50.0(4) . . . . ?
C35 C30 C31 C32 -0.7(5) . . . . ?
C35 C34 C33 C32 -0.7(6) . . . . ?
C25 C24 C29 C28 1.1(4) . . . . ?
C25 C26 C27 C28 0.8(5) . . . . ?
C17 C12 C13 C14 0.1(4) . . . . ?
C17 C16 C15 C14 -0.4(4) . . . . ?
C21 C20 C19 C18 1.9(5) . . . . ?
C18 C23 C22 C21 3.1(4) . . . . ?
C29 C24 C25 C26 0.1(4) . . . . ?
C29 C28 C27 C26 0.3(5) . . . . ?
C11 C6 C7 C8 -2.4(4) . . . . ?
C11 C10 C9 C8 -1.1(5) . . . . ?
C7 C6 C11 C10 1.6(4) . . . . ?
C7 C8 C9 C10 0.4(5) . . . . ?
C34 C33 C32 C31 0.8(6) . . . . ?
C31 C30 C5 Eu1 -138.0(2) . . . . ?
C31 C30 C5 C4 -49.7(4) . . . . ?
C31 C30 C5 C1 132.0(3) . . . . ?
C31 C30 C35 C34 0.9(4) . . . . ?
C39 C40 C41 C42 2.7(8) . . . . ?
C39 C38 C37 C42 0.4(7) . . . . ?
C39 C38 C37 C36 -177.7(4) . . . . ?
C40 C39 C38 C37 -1.0(7) . . . . ?
C38 C39 C40 C41 -0.6(7) . . . . ?
C37 C42 C41 C40 -3.5(9) . . . . ?
C41 C42 C37 C38 2.0(8) . . . . ?
C41 C42 C37 C36 179.8(6) . . . . ?
